data_2014008
loop_
_publ_author_name
'Glidewell, Christopher'
'Low, John N.'
'Skakle, Janet M. S.'
'Wardell, James L.'

_publ_section_title
;
 (Cyclohexylideneamino)oxyacetic acid and
 [chloro(phenyl)methyleneamino]oxyacetic acid: hydrogen-bonded
 <i>R</i>_2^2(8) dimers and aromatic \p--\p stacking interactions
;
_journal_issue 4
_journal_name_full 'Acta Crystallographica Section C'
_journal_page_first o270
_journal_page_last o272
_journal_paper_doi 10.1107/S0108270104004299
_journal_volume 60
_journal_year 2004
_chemical_formula_moiety 'C9 H8 Cl N O3'
_chemical_formula_sum 'C9 H8 Cl N O3'
_chemical_formula_weight 213.61
_chemical_name_systematic
;
[Chloro(phenyl)methyleneamino]oxyacetic acid
;
_space_group_IT_number 2
_symmetry_cell_setting triclinic
_symmetry_space_group_name_Hall '-P 1'
_symmetry_space_group_name_H-M 'P -1'
_atom_sites_solution_hydrogens geom
_atom_sites_solution_primary direct
_atom_sites_solution_secondary difmap
_cell_angle_alpha 98.4852(9)
_cell_angle_beta 93.4156(10)
_cell_angle_gamma 117.0191(12)
_cell_formula_units_Z 2
_cell_length_a 6.79610(10)
_cell_length_b 7.3857(2)
_cell_length_c 10.8173(3)
_cell_measurement_reflns_used 2133
_cell_measurement_temperature 120(2)
_cell_measurement_theta_max 27.41
_cell_measurement_theta_min 3.16
_cell_volume 473.44(2)
_computing_cell_refinement 'DENZO--SMN (Otwinowski & Minor, 1997)'
_computing_data_collection 'KappaCCD Server Software (Nonius, 1997)'
_computing_data_reduction 'DENZO--SMN (Otwinowski & Minor, 1997)'
_computing_molecular_graphics 'PLATON (Spek, 2003)'
_computing_publication_material 'SHELXL97 and PRPKAPPA (Ferguson, 1999)'
_computing_structure_refinement 'OSCAIL and SHELXL97 (Sheldrick, 1997)'
_computing_structure_solution 'OSCAIL (McArdle, 2003) and SHELXS97 (Sheldrick, 1997)'
_diffrn_ambient_temperature 120(2)
_diffrn_measured_fraction_theta_full 0.991
_diffrn_measured_fraction_theta_max 0.991
_diffrn_measurement_device_type 'Nonius KappaCCD'
_diffrn_measurement_method '\f scans, and \w scans with \k offsets'
_diffrn_radiation_monochromator graphite
_diffrn_radiation_source 'rotating anode'
_diffrn_radiation_type 'Mo K\a'
_diffrn_radiation_wavelength 0.71073
_diffrn_reflns_av_R_equivalents 0.0306
_diffrn_reflns_av_sigmaI/netI 0.0758
_diffrn_reflns_limit_h_max 8
_diffrn_reflns_limit_h_min -8
_diffrn_reflns_limit_k_max 9
_diffrn_reflns_limit_k_min -9
_diffrn_reflns_limit_l_max 13
_diffrn_reflns_limit_l_min -13
_diffrn_reflns_number 3988
_diffrn_reflns_theta_full 27.41
_diffrn_reflns_theta_max 27.41
_diffrn_reflns_theta_min 3.16
_diffrn_standards_decay_% negligible
_exptl_absorpt_coefficient_mu 0.382
_exptl_absorpt_correction_T_max 0.981
_exptl_absorpt_correction_T_min 0.922
_exptl_absorpt_correction_type multi-scan
_exptl_absorpt_process_details '(SORTAV; Blessing, 1995, 1997)'
_exptl_crystal_colour colourless
_exptl_crystal_density_diffrn 1.498
_exptl_crystal_density_method 'not measured'
_exptl_crystal_description plate
_exptl_crystal_F_000 220
_exptl_crystal_size_max 0.28
_exptl_crystal_size_mid 0.20
_exptl_crystal_size_min 0.05
_refine_diff_density_max 0.341
_refine_diff_density_min -0.481
_refine_ls_extinction_method none
_refine_ls_goodness_of_fit_ref 1.200
_refine_ls_hydrogen_treatment constr
_refine_ls_matrix_type full
_refine_ls_number_parameters 128
_refine_ls_number_reflns 2132
_refine_ls_number_restraints 0
_refine_ls_restrained_S_all 1.200
_refine_ls_R_factor_all 0.0444
_refine_ls_R_factor_gt 0.0403
_refine_ls_shift/su_max 0.000
_refine_ls_shift/su_mean 0.000
_refine_ls_structure_factor_coef Fsqd
_refine_ls_weighting_details 'w=1/[\s^2^(Fo^2^)+(0.0766P)^2^+0.1738P] where P=(Fo^2^+2Fc^2^)/3'
_refine_ls_weighting_scheme calc
_refine_ls_wR_factor_gt 0.1293
_refine_ls_wR_factor_ref 0.1412
_reflns_number_gt 1980
_reflns_number_total 2133
_reflns_threshold_expression I>2\s(I)
_cod_data_source_file gg1209.cif
_cod_data_source_block II
_cod_depositor_comments
;
The following automatic conversions were performed:

'_exptl_absorpt_correction_type' value 'Multi-scan' changed to
'multi-scan' according to
/home/saulius/struct/CIF-dictionaries/cif_core.dic dictionary named
'cif_core.dic' version 2.4.1 from 2010-06-29.

Automatic conversion script
Id: cif_fix_values 1715 2011-07-08 13:25:40Z adriana 
;
_cod_database_code 2014008
_cod_database_fobs_code 2014008

loop_
_symmetry_equiv_pos_as_xyz
'x, y, z'
'-x, -y, -z'

loop_
_atom_site_label
_atom_site_fract_x
_atom_site_fract_y
_atom_site_fract_z
_atom_site_U_iso_or_equiv
_atom_site_adp_type
_atom_site_calc_flag
_atom_site_refinement_flags
_atom_site_occupancy
_atom_site_disorder_assembly
_atom_site_disorder_group
_atom_site_type_symbol
Cl1 0.82919(7) 0.00737(7) 0.78680(4) 0.02459(19) Uani d . 1 . . Cl
O1 0.2370(2) 0.27726(19) 0.50408(13) 0.0235(3) Uani d . 1 . . O
O2 0.5944(2) 0.36247(19) 0.56736(12) 0.0229(3) Uani d . 1 . . O
O3 0.4685(2) 0.00535(19) 0.65729(11) 0.0211(3) Uani d . 1 . . O
N4 0.5117(3) 0.1192(2) 0.78071(14) 0.0197(3) Uani d . 1 . . N
C1 0.3942(3) 0.2414(3) 0.55267(16) 0.0193(4) Uani d . 1 . . C
C2 0.3016(3) 0.0310(3) 0.58876(17) 0.0219(4) Uani d . 1 . . C
C5 0.6749(3) 0.1242(2) 0.84810(16) 0.0175(4) Uani d . 1 . . C
C11 0.7394(3) 0.2326(2) 0.98149(16) 0.0183(4) Uani d . 1 . . C
C12 0.9281(3) 0.2563(3) 1.05444(17) 0.0219(4) Uani d . 1 . . C
C13 0.9880(3) 0.3636(3) 1.17899(18) 0.0264(4) Uani d . 1 . . C
C14 0.8604(3) 0.4479(3) 1.23152(18) 0.0276(4) Uani d . 1 . . C
C15 0.6704(3) 0.4242(3) 1.15935(19) 0.0272(4) Uani d . 1 . . C
C16 0.6092(3) 0.3170(3) 1.03528(18) 0.0230(4) Uani d . 1 . . C
H1 0.2951 0.3949 0.4848 0.028 Uiso calc R 1 . . H
H2A 0.1816 0.0141 0.6408 0.026 Uiso calc R 1 . . H
H2B 0.2353 -0.0780 0.5113 0.026 Uiso calc R 1 . . H
H12 1.0167 0.1987 1.0190 0.026 Uiso calc R 1 . . H
H13 1.1172 0.3790 1.2281 0.032 Uiso calc R 1 . . H
H14 0.9020 0.5217 1.3165 0.033 Uiso calc R 1 . . H
H15 0.5823 0.4819 1.1954 0.033 Uiso calc R 1 . . H
H16 0.4790 0.3007 0.9867 0.028 Uiso calc R 1 . . H

loop_
_atom_site_aniso_label
_atom_site_aniso_U_11
_atom_site_aniso_U_22
_atom_site_aniso_U_33
_atom_site_aniso_U_12
_atom_site_aniso_U_13
_atom_site_aniso_U_23
Cl1 0.0273(3) 0.0281(3) 0.0234(3) 0.0181(2) 0.00411(19) 0.00161(19)
O1 0.0176(6) 0.0243(7) 0.0273(7) 0.0094(5) -0.0010(5) 0.0045(5)
O2 0.0174(6) 0.0228(6) 0.0254(7) 0.0076(5) -0.0016(5) 0.0039(5)
O3 0.0230(6) 0.0223(6) 0.0172(6) 0.0109(5) 0.0008(5) 0.0014(5)
N4 0.0228(7) 0.0193(7) 0.0160(7) 0.0091(6) 0.0037(6) 0.0030(5)
C1 0.0188(8) 0.0226(8) 0.0149(8) 0.0097(7) 0.0009(6) -0.0004(6)
C2 0.0176(8) 0.0241(8) 0.0216(8) 0.0079(7) 0.0005(6) 0.0044(7)
C5 0.0185(8) 0.0143(7) 0.0210(8) 0.0078(6) 0.0058(6) 0.0053(6)
C11 0.0211(8) 0.0134(7) 0.0193(8) 0.0063(6) 0.0050(6) 0.0059(6)
C12 0.0245(9) 0.0174(8) 0.0229(9) 0.0092(7) 0.0021(7) 0.0043(7)
C13 0.0287(9) 0.0225(9) 0.0241(9) 0.0097(7) -0.0019(7) 0.0036(7)
C14 0.0360(10) 0.0202(9) 0.0196(9) 0.0080(8) 0.0038(7) 0.0018(7)
C15 0.0326(10) 0.0246(9) 0.0258(10) 0.0145(8) 0.0091(8) 0.0029(7)
C16 0.0243(9) 0.0232(8) 0.0232(9) 0.0124(7) 0.0050(7) 0.0048(7)

loop_
_atom_type_symbol
_atom_type_description
_atom_type_scat_dispersion_real
_atom_type_scat_dispersion_imag
_atom_type_scat_source
C C 0.0033 0.0016 'International Tables Vol C Tables 4.2.6.8 and 6.1.1.4'
H H 0.0000 0.0000 'International Tables Vol C Tables 4.2.6.8 and 6.1.1.4'
Cl Cl 0.1484 0.1585 'International Tables Vol C Tables 4.2.6.8 and 6.1.1.4'
N N 0.0061 0.0033 'International Tables Vol C Tables 4.2.6.8 and 6.1.1.4'
O O 0.0106 0.0060 'International Tables Vol C Tables 4.2.6.8 and 6.1.1.4'

loop_
_geom_angle_atom_site_label_1
_geom_angle_atom_site_label_2
_geom_angle_atom_site_label_3
_geom_angle
_geom_angle_publ_flag
O1 C1 O2 124.64(16) y
O1 C1 C2 112.36(14) y
O2 C1 C2 123.00(16) y
C1 O1 H1 109.5 no
O3 C2 C1 111.90(14) no
O3 C2 H2A 109.2 no
C1 C2 H2A 109.2 no
O3 C2 H2B 109.2 no
C1 C2 H2B 109.2 no
H2A C2 H2B 107.9 no
C2 O3 N4 107.45(13) y
O3 N4 C5 113.12(14) y
N4 C5 C11 120.30(15) no
N4 C5 Cl1 121.60(14) no
C11 C5 Cl1 118.09(13) no
C12 C11 C16 119.17(17) no
C12 C11 C5 121.68(16) no
C16 C11 C5 119.14(16) no
C11 C12 C13 120.46(18) no
C11 C12 H12 119.8 no
C13 C12 H12 119.8 no
C14 C13 C12 120.27(18) no
C14 C13 H13 119.9 no
C12 C13 H13 119.9 no
C13 C14 C15 119.69(18) no
C13 C14 H14 120.2 no
C15 C14 H14 120.2 no
C16 C15 C14 120.40(18) no
C16 C15 H15 119.8 no
C14 C15 H15 119.8 no
C15 C16 C11 120.00(17) no
C15 C16 H16 120.0 no
C11 C16 H16 120.0 no

loop_
_geom_bond_atom_site_label_1
_geom_bond_atom_site_label_2
_geom_bond_site_symmetry_2
_geom_bond_distance
_geom_bond_publ_flag
C5 Cl1 . 1.738(2) y
C1 O1 . 1.311(2) y
C1 O2 . 1.226(2) y
C1 C2 . 1.510(2) no
O1 H1 . 0.84 no
C2 O3 . 1.418(2) no
C2 H2A . 0.99 no
C2 H2B . 0.99 no
O3 N4 . 1.405(2) y
N4 C5 . 1.273(2) y
C5 C11 . 1.477(2) no
C11 C12 . 1.390(3) no
C11 C16 . 1.402(3) no
C12 C13 . 1.391(3) no
C12 H12 . 0.95 no
C13 C14 . 1.381(3) no
C13 H13 . 0.95 no
C14 C15 . 1.393(3) no
C14 H14 . 0.95 no
C15 C16 . 1.386(3) no
C15 H15 . 0.95 no
C16 H16 . 0.95 no

loop_
_geom_hbond_atom_site_label_D
_geom_hbond_atom_site_label_H
_geom_hbond_atom_site_label_A
_geom_hbond_site_symmetry_A
_geom_hbond_distance_DH
_geom_hbond_distance_HA
_geom_hbond_distance_DA
_geom_hbond_angle_DHA
_geom_hbond_publ_flag
O1 H1 O2 2_666 0.84 1.79 2.6329(17) 176 y

loop_
_geom_torsion_atom_site_label_1
_geom_torsion_atom_site_label_2
_geom_torsion_atom_site_label_3
_geom_torsion_atom_site_label_4
_geom_torsion
_geom_torsion_publ_flag
O2 C1 C2 O3 8.7(2) no
O1 C1 C2 O3 -171.61(14) y
C1 C2 O3 N4 75.87(17) y
C2 O3 N4 C5 -173.61(14) y
O3 N4 C5 C11 -178.38(13) no
O3 N4 C5 Cl1 2.2(2) no
N4 C5 C11 C12 -174.38(15) no
Cl1 C5 C11 C12 5.0(2) no
N4 C5 C11 C16 4.5(2) no
Cl1 C5 C11 C16 -176.09(12) no
C16 C11 C12 C13 -0.5(3) no
C5 C11 C12 C13 178.41(15) no
C11 C12 C13 C14 0.0(3) no
C12 C13 C14 C15 0.3(3) no
C13 C14 C15 C16 -0.1(3) no
C14 C15 C16 C11 -0.4(3) no
C12 C11 C16 C15 0.6(3) no
C5 C11 C16 C15 -178.26(15) no

loop_
_cod_related_entry_id
_cod_related_entry_database
_cod_related_entry_code
1 ChemSpider 21181391
